data_4312971
loop_
_publ_author_name
'Enrique Colacio'
'Francesc Lloret'
'Raikko Kivek\"as'
'Jos\'e Su\'arez-Varela'
'Markku R. Sundberg'
'Rolf Uggla'

_publ_contact_author
;
     Prof. Enrique Colacio
     Departamento de Qu\'imica Inorg\'anica
     Facultad de Ciencias
     Universidad de Granada
     E-18071 Granada
     Spain
;
_publ_contact_author_email ecolacio@ugr.es
_publ_contact_author_fax '+34 958 248526'
_publ_contact_author_phone '+34 958 243236'
_publ_section_title
;
 Aurophilicity-Coordination Interplay in the Design of Cyano-Bridged
 Nickel(II)-Gold(I) Bimetallic Assemblies: Structural and Computational
 Studies of the Gold(I)-Gold(I) Interactions
;
_journal_name_full 'Inorganic Chemistry'
_journal_page_first 560
_journal_page_last 565
_journal_paper_doi 10.1021/ic025949w
_journal_volume 42
_journal_year 2003
_chemical_formula_moiety 'C8 H16 Au2 N8 Ni'
_chemical_formula_sum 'C8 H16 Au2 N8 Ni'
_chemical_formula_weight 676.93
_chemical_name_systematic
; 
 ? 
;
_space_group_IT_number 15
_symmetry_cell_setting monoclinic
_symmetry_space_group_name_Hall '-C 2yc'
_symmetry_space_group_name_H-M 'C 1 2/c 1'
_atom_sites_solution_hydrogens geom
_atom_sites_solution_primary direct
_atom_sites_solution_secondary difmap
_audit_creation_method SHELXL-97
_cell_angle_alpha 90.00
_cell_angle_beta 118.717(14)
_cell_angle_gamma 90.00
_cell_formula_units_Z 4
_cell_length_a 17.793(4)
_cell_length_b 8.119(4)
_cell_length_c 12.107(5)
_cell_measurement_reflns_used 25
_cell_measurement_temperature 193(2)
_cell_measurement_theta_max 15.68
_cell_measurement_theta_min 7.50
_cell_volume 1533.9(11)
_computing_cell_refinement
;
MSC/AFC Diffractometer Control Software (Molecular Structure Corporation, 
1993a)
;
_computing_data_collection
;
MSC/AFC Diffractometer Control Software (Molecular Structure Corporation, 
1993a)
;
_computing_data_reduction
;
Texsan Process (Molecular Structure Corporation, 1993b)
;
_computing_molecular_graphics 'SHELXTL/PC (Sheldrick, 1990)'
_computing_publication_material 'SHELXL-97 (Sheldrick, 1997)'
_computing_structure_refinement 'SHELXL-97 (Sheldrick, 1997)'
_computing_structure_solution 'SHELXS-97 (Sheldrick, 1990)'
_diffrn_ambient_temperature 193(2)
_diffrn_measured_fraction_theta_full 1.00
_diffrn_measured_fraction_theta_max 1.00
_diffrn_measurement_device_type 'Rigaku AFC7S'
_diffrn_measurement_method \w--2\q
_diffrn_radiation_monochromator graphite
_diffrn_radiation_source 'fine-focus sealed tube'
_diffrn_radiation_type MoK\a
_diffrn_radiation_wavelength 0.71073
_diffrn_reflns_av_R_equivalents 0.0749
_diffrn_reflns_av_sigmaI/netI 0.0357
_diffrn_reflns_limit_h_max 21
_diffrn_reflns_limit_h_min 0
_diffrn_reflns_limit_k_max 9
_diffrn_reflns_limit_k_min 0
_diffrn_reflns_limit_l_max 12
_diffrn_reflns_limit_l_min -14
_diffrn_reflns_number 1440
_diffrn_reflns_theta_full 25.23
_diffrn_reflns_theta_max 25.23
_diffrn_reflns_theta_min 2.61
_diffrn_standards_decay_% <1
_diffrn_standards_interval_count 150
_diffrn_standards_number 3
_exptl_absorpt_coefficient_mu 20.296
_exptl_absorpt_correction_T_max 0.0732
_exptl_absorpt_correction_T_min 0.0453
_exptl_absorpt_correction_type psi-scan
_exptl_absorpt_process_details 'North, Phillips & Mathews 1968'
_exptl_crystal_colour colourless
_exptl_crystal_density_diffrn 2.931
_exptl_crystal_density_meas ?
_exptl_crystal_density_method 'not measured'
_exptl_crystal_description prism
_exptl_crystal_F_000 1224
_exptl_crystal_size_max 0.40
_exptl_crystal_size_mid 0.30
_exptl_crystal_size_min 0.27
_refine_diff_density_max 1.985
_refine_diff_density_min -2.368
_refine_diff_density_rms 0.290
_refine_ls_extinction_method none
_refine_ls_goodness_of_fit_ref 1.084
_refine_ls_hydrogen_treatment constr
_refine_ls_matrix_type full
_refine_ls_number_parameters 48
_refine_ls_number_reflns 1394
_refine_ls_number_restraints 0
_refine_ls_restrained_S_all 1.084
_refine_ls_R_factor_all 0.0461
_refine_ls_R_factor_gt 0.0388
_refine_ls_shift/su_max 0.000
_refine_ls_shift/su_mean 0.000
_refine_ls_structure_factor_coef Fsqd
_refine_ls_weighting_details
;
w=1/[\s^2^(Fo^2^)+(0.0566P)^2^+24.8776P] where P=(Fo^2^+2Fc^2^)/3
;
_refine_ls_weighting_scheme calc
_refine_ls_wR_factor_gt 0.0984
_refine_ls_wR_factor_ref 0.1011
_reflns_number_gt 1242
_reflns_number_total 1394
_reflns_threshold_expression >2sigma(I)
_cod_data_source_file ic025949w_s1_1.cif
_cod_data_source_block compound_2
_cod_depositor_comments
;
The following automatic conversions were performed:

'_exptl_crystal_density_meas' value 'not measured' was changed to '?'
- the value is perceived as not measured.

Automatic conversion script
Id: cif_fix_values 3008 2015-01-20 13:52:24Z robertas 
;
_cod_original_cell_volume 1533.9(10)
_cod_database_code 4312971

loop_
_symmetry_equiv_pos_as_xyz
'x, y, z'
'-x, y, -z+1/2'
'x+1/2, y+1/2, z'
'-x+1/2, y+1/2, -z+1/2'
'-x, -y, -z'
'x, -y, z-1/2'
'-x+1/2, -y+1/2, -z'
'x+1/2, -y+1/2, z-1/2'

loop_
_atom_site_label
_atom_site_type_symbol
_atom_site_fract_x
_atom_site_fract_y
_atom_site_fract_z
_atom_site_U_iso_or_equiv
_atom_site_adp_type
_atom_site_occupancy
_atom_site_calc_flag
_atom_site_refinement_flags
_atom_site_disorder_assembly
_atom_site_disorder_group
Au Au 0.97150(2) 0.38462(5) 0.36045(4) 0.02449(19) Uani 1 d . . .
Ni Ni 0.7500 0.7500 0.0000 0.0188(4) Uani 1 d S . .
N1 N 0.6370(6) 0.6187(11) -0.0466(9) 0.029(2) Uiso 1 d . . .
H1A H 0.6459 0.5459 0.0168 0.035 Uiso 1 calc R . .
H1B H 0.5940 0.6901 -0.0570 0.035 Uiso 1 calc R . .
N2 N 0.7538(6) 0.5964(11) -0.1367(9) 0.027(2) Uiso 1 d . . .
H2A H 0.7374 0.6540 -0.2103 0.032 Uiso 1 calc R . .
H2B H 0.8084 0.5572 -0.1090 0.032 Uiso 1 calc R . .
N3 N 0.8241(5) 0.5757(12) 0.1377(9) 0.0274(19) Uiso 1 d . . .
N4 N 1.1252(6) 0.1982(15) 0.5807(10) 0.041(2) Uiso 1 d . . .
C1 C 0.6131(7) 0.5296(16) -0.1634(11) 0.035(3) Uiso 1 d . . .
H1C H 0.5846 0.6053 -0.2361 0.042 Uiso 1 calc R . .
H1D H 0.5726 0.4400 -0.1735 0.042 Uiso 1 calc R . .
C2 C 0.6938(7) 0.4580(16) -0.1586(11) 0.033(2) Uiso 1 d . . .
H2C H 0.7203 0.3765 -0.0896 0.040 Uiso 1 calc R . .
H2D H 0.6795 0.4021 -0.2390 0.040 Uiso 1 calc R . .
C3 C 0.8764(6) 0.5048(14) 0.2189(10) 0.026(2) Uiso 1 d . . .
C4 C 1.0682(7) 0.2669(15) 0.5018(10) 0.032(2) Uiso 1 d . . .

loop_
_atom_site_aniso_label
_atom_site_aniso_U_11
_atom_site_aniso_U_22
_atom_site_aniso_U_33
_atom_site_aniso_U_23
_atom_site_aniso_U_13
_atom_site_aniso_U_12
Au 0.0302(3) 0.0160(3) 0.0244(3) 0.00442(16) 0.01084(19) 0.00739(14)
Ni 0.0205(8) 0.0129(9) 0.0208(8) 0.0036(7) 0.0081(7) 0.0010(6)

loop_
_atom_type_symbol
_atom_type_description
_atom_type_scat_dispersion_real
_atom_type_scat_dispersion_imag
_atom_type_scat_source
C C 0.0033 0.0016 'International Tables Vol C Tables 4.2.6.8 and 6.1.1.4'
H H 0.0000 0.0000 'International Tables Vol C Tables 4.2.6.8 and 6.1.1.4'
N N 0.0061 0.0033 'International Tables Vol C Tables 4.2.6.8 and 6.1.1.4'
Au Au -2.0133 8.8022 'International Tables Vol C Tables 4.2.6.8 and 6.1.1.4'
Ni Ni 0.3393 1.1124 'International Tables Vol C Tables 4.2.6.8 and 6.1.1.4'

loop_
_geom_angle_atom_site_label_1
_geom_angle_atom_site_label_2
_geom_angle_atom_site_label_3
_geom_angle
_geom_angle_site_symmetry_1
_geom_angle_site_symmetry_3
_geom_angle_publ_flag
C3 Au C4 179.0(4) . . y
C3 Au Au 76.5(3) . 2_755 y
C4 Au Au 102.8(3) . 2_755 ?
N1 Ni N1 180.0 . 7_665 ?
N1 Ni N2 97.1(3) . 7_665 ?
N1 Ni N2 82.9(3) 7_665 7_665 ?
N1 Ni N2 82.9(3) . . y
N1 Ni N2 97.1(3) 7_665 . ?
N2 Ni N2 180.0 7_665 . ?
N1 Ni N3 91.5(4) . . y
N1 Ni N3 88.5(4) 7_665 . ?
N2 Ni N3 91.1(4) 7_665 . ?
N2 Ni N3 88.9(4) . . y
N1 Ni N3 88.5(4) . 7_665 ?
N1 Ni N3 91.5(4) 7_665 7_665 ?
N2 Ni N3 88.9(4) 7_665 7_665 ?
N2 Ni N3 91.1(4) . 7_665 ?
N3 Ni N3 180.0 . 7_665 ?
C1 N1 Ni 107.9(7) . . ?
C1 N1 H1A 110.1 . . ?
Ni N1 H1A 110.1 . . ?
C1 N1 H1B 110.1 . . ?
Ni N1 H1B 110.1 . . ?
H1A N1 H1B 108.4 . . ?
C2 N2 Ni 107.3(7) . . ?
C2 N2 H2A 110.3 . . ?
Ni N2 H2A 110.3 . . ?
C2 N2 H2B 110.3 . . ?
Ni N2 H2B 110.3 . . ?
H2A N2 H2B 108.5 . . ?
C3 N3 Ni 166.3(9) . . y
N1 C1 C2 108.8(9) . . ?
N1 C1 H1C 109.9 . . ?
C2 C1 H1C 109.9 . . ?
N1 C1 H1D 109.9 . . ?
C2 C1 H1D 109.9 . . ?
H1C C1 H1D 108.3 . . ?
N2 C2 C1 107.5(10) . . ?
N2 C2 H2C 110.2 . . ?
C1 C2 H2C 110.2 . . ?
N2 C2 H2D 110.2 . . ?
C1 C2 H2D 110.2 . . ?
H2C C2 H2D 108.5 . . ?
N3 C3 Au 177.8(9) . . y
N4 C4 Au 177.6(11) . . y

loop_
_geom_bond_atom_site_label_1
_geom_bond_atom_site_label_2
_geom_bond_distance
_geom_bond_site_symmetry_2
_geom_bond_publ_flag
Au C3 1.991(10) . y
Au C4 1.993(11) . y
Au Au 3.2844(13) 2_755 y
Ni N1 2.099(9) . y
Ni N1 2.099(9) 7_665 ?
Ni N2 2.099(9) 7_665 ?
Ni N2 2.099(9) . y
Ni N3 2.099(9) . y
Ni N3 2.099(9) 7_665 ?
N1 C1 1.458(15) . y
N1 H1A 0.9200 . ?
N1 H1B 0.9200 . ?
N2 C2 1.484(14) . ?
N2 H2A 0.9200 . ?
N2 H2B 0.9200 . ?
N3 C3 1.134(14) . y
N4 C4 1.150(15) . y
C1 C2 1.524(15) . ?
C1 H1C 0.9900 . ?
C1 H1D 0.9900 . ?
C2 H2C 0.9900 . ?
C2 H2D 0.9900 . ?

loop_
_geom_hbond_atom_site_label_D
_geom_hbond_atom_site_label_H
_geom_hbond_atom_site_label_A
_geom_hbond_distance_DH
_geom_hbond_distance_HA
_geom_hbond_distance_DA
_geom_hbond_angle_DHA
_geom_hbond_site_symmetry_A
N1 H1A N4 0.92 2.22 3.057(15) 150.7 8_455
N2 H2A N4 0.92 2.38 3.178(14) 145.0 3_454

loop_
_geom_torsion_atom_site_label_1
_geom_torsion_atom_site_label_2
_geom_torsion_atom_site_label_3
_geom_torsion_atom_site_label_4
_geom_torsion
_geom_torsion_site_symmetry_1
_geom_torsion_site_symmetry_2
_geom_torsion_site_symmetry_3
_geom_torsion_site_symmetry_4
_geom_torsion_publ_flag
C3 Au Au C3 119.5(7) . . 2_755 2_755 ?
C3 Au Au C4 -59.7(5) . . 2_755 2_755 ?
C3 Au Au C3 180.000(4) . . 5_766 5_766 ?
C3 Au Au C4 1.0(4) . . 5_766 5_766 ?
Ni N1 C1 C2 41.1(11) . . . . ?
N1 C1 C2 N2 -56.7(12) . . . . ?
